data_4506618
loop_
_publ_author_name
'Cui, Jiehu'
'Li, Yizhi'
'Guo, Zijian'
'Zheng, Hegen'

_publ_section_title
;
 Six New Co-Coordination Polymers Based on a Tripodal Carboxylate
 Ligand
;
_journal_issue 7
_journal_name_full 'Crystal Growth &amp; Design'
_journal_page_first 3610
_journal_paper_doi 10.1021/cg3004323
_journal_volume 12
_journal_year 2012
_chemical_formula_moiety 'C31 H22 Co N2 O9'
_chemical_formula_sum 'C31 H22 Co N2 O9'
_chemical_formula_weight 625.44
_chemical_name_systematic
; 
 ? 
;
_space_group_IT_number 2
_symmetry_cell_setting triclinic
_symmetry_space_group_name_Hall '-P 1'
_symmetry_space_group_name_H-M 'P -1'
_atom_sites_solution_hydrogens geom
_atom_sites_solution_primary direct
_atom_sites_solution_secondary difmap
_audit_creation_method SHELXL-97
_cell_angle_alpha 71.659(6)
_cell_angle_beta 89.296(6)
_cell_angle_gamma 78.190(6)
_cell_formula_units_Z 2
_cell_length_a 7.429(2)
_cell_length_b 12.191(4)
_cell_length_c 16.531(5)
_cell_measurement_reflns_used 4867
_cell_measurement_temperature 293(2)
_cell_measurement_theta_max 0.873
_cell_measurement_theta_min 0.850
_cell_volume 1388.8(7)
_computing_cell_refinement 'SMART (Bruker, 2000)'
_computing_data_collection 'SMART (Bruker, 2000)'
_computing_data_reduction 'SMART (Bruker, 2000)'
_computing_molecular_graphics SHELXTL
_computing_publication_material SHELXTL
_computing_structure_refinement 'SHELXL-97 (Sheldrick, 2008)'
_computing_structure_solution 'SHELXS-97 (Sheldrick, 2008)'
_diffrn_ambient_temperature 293(2)
_diffrn_measured_fraction_theta_full 0.993
_diffrn_measured_fraction_theta_max 0.993
_diffrn_measurement_device_type 'phi and omega scans'
_diffrn_radiation_monochromator graphite
_diffrn_radiation_source 'fine-focus sealed tube'
_diffrn_radiation_type MoK\a
_diffrn_radiation_wavelength 0.71073
_diffrn_reflns_av_R_equivalents 0.0255
_diffrn_reflns_av_sigmaI/netI 0.0560
_diffrn_reflns_limit_h_max 8
_diffrn_reflns_limit_h_min -8
_diffrn_reflns_limit_k_max 14
_diffrn_reflns_limit_k_min -12
_diffrn_reflns_limit_l_max 19
_diffrn_reflns_limit_l_min -16
_diffrn_reflns_number 7554
_diffrn_reflns_theta_full 25.00
_diffrn_reflns_theta_max 25.00
_diffrn_reflns_theta_min 1.30
_exptl_absorpt_coefficient_mu 0.679
_exptl_absorpt_correction_T_max 0.873
_exptl_absorpt_correction_T_min 0.850
_exptl_absorpt_correction_type multi-scan
_exptl_absorpt_process_details 'SADABS; Bruker, 2000'
_exptl_crystal_colour red
_exptl_crystal_density_diffrn 1.496
_exptl_crystal_density_method 'not measured'
_exptl_crystal_description block
_exptl_crystal_F_000 642
_exptl_crystal_size_max 0.30
_exptl_crystal_size_mid 0.20
_exptl_crystal_size_min 0.20
_refine_diff_density_max 0.712
_refine_diff_density_min -0.308
_refine_diff_density_rms 0.066
_refine_ls_extinction_method none
_refine_ls_goodness_of_fit_ref 1.023
_refine_ls_hydrogen_treatment mixed
_refine_ls_matrix_type full
_refine_ls_number_parameters 395
_refine_ls_number_reflns 4867
_refine_ls_number_restraints 0
_refine_ls_restrained_S_all 1.023
_refine_ls_R_factor_all 0.0641
_refine_ls_R_factor_gt 0.0459
_refine_ls_shift/su_max 0.000
_refine_ls_shift/su_mean 0.000
_refine_ls_structure_factor_coef Fsqd
_refine_ls_weighting_details 'calc w=1/[\s^2^(Fo^2^)+(0.0711P)^2^+0.0000P] where P=(Fo^2^+2Fc^2^)/3'
_refine_ls_weighting_scheme calc
_refine_ls_wR_factor_gt 0.1156
_refine_ls_wR_factor_ref 0.1219
_reflns_number_gt 3735
_reflns_number_total 4867
_reflns_threshold_expression >2sigma(I)
_cod_duplicate_entry 4506306
_cod_data_source_file cg3004323_si_002.cif
_cod_data_source_block 2
_cod_original_sg_symbol_Hall '-P 1 '
_cod_original_sg_symbol_H-M 'P -1 '
_cod_database_code 4506618

loop_
_symmetry_equiv_pos_as_xyz
'x, y, z'
'-x, -y, -z'

loop_
_atom_site_label
_atom_site_type_symbol
_atom_site_fract_x
_atom_site_fract_y
_atom_site_fract_z
_atom_site_U_iso_or_equiv
_atom_site_adp_type
_atom_site_occupancy
_atom_site_symmetry_multiplicity
_atom_site_calc_flag
_atom_site_refinement_flags
C1 C 0.9205(4) 0.4944(2) 0.25187(18) 0.0328(7) Uani 1 1 d .
C2 C 0.8570(4) 0.6193(3) 0.25026(18) 0.0354(7) Uani 1 1 d .
C3 C 0.6901(4) 0.6843(3) 0.20779(19) 0.0395(7) Uani 1 1 d .
H3A H 0.6147 0.6489 0.1810 0.047 Uiso 1 1 d R
C4 C 0.6340(4) 0.8005(3) 0.20461(18) 0.0394(7) Uani 1 1 d .
C5 C 0.7392(4) 0.8531(3) 0.24288(19) 0.0411(7) Uani 1 1 d .
H5A H 0.6993 0.9345 0.2397 0.049 Uiso 1 1 d R
C6 C 0.9026(4) 0.7865(3) 0.28596(19) 0.0407(7) Uani 1 1 d .
C7 C 0.9660(4) 0.6698(3) 0.28931(19) 0.0389(7) Uani 1 1 d .
H7A H 1.0821 0.6255 0.3183 0.047 Uiso 1 1 d R
C8 C 0.4088(4) 0.8530(3) 0.09099(19) 0.0398(7) Uani 1 1 d .
C9 C 0.5229(4) 0.8596(3) 0.0251(2) 0.0462(8) Uani 1 1 d .
H9B H 0.6464 0.8689 0.0320 0.055 Uiso 1 1 d R
C10 C 0.4597(4) 0.8532(3) -0.0506(2) 0.0422(8) Uani 1 1 d .
H10A H 0.5390 0.8590 -0.0974 0.051 Uiso 1 1 d R
C11 C 0.2834(4) 0.8356(3) -0.06039(18) 0.0356(7) Uani 1 1 d .
C12 C 0.1704(5) 0.8289(4) 0.0074(2) 0.0551(9) Uani 1 1 d .
H12A H 0.0484 0.8165 0.0013 0.066 Uiso 1 1 d R
C13 C 0.2328(5) 0.8384(4) 0.0831(2) 0.0580(10) Uani 1 1 d .
H13A H 0.1530 0.8355 0.1295 0.070 Uiso 1 1 d R
C14 C 0.2250(4) 0.8222(2) -0.14201(19) 0.0343(7) Uani 1 1 d .
C15 C 1.1426(5) 0.7784(3) 0.3831(2) 0.0460(8) Uani 1 1 d .
C16 C 1.1029(5) 0.7007(4) 0.4584(2) 0.0564(10) Uani 1 1 d .
H16A H 0.9801 0.6872 0.4663 0.068 Uiso 1 1 d R
C17 C 1.2394(5) 0.6453(4) 0.5212(2) 0.0533(9) Uani 1 1 d .
H17A H 1.2124 0.5910 0.5738 0.064 Uiso 1 1 d R
C18 C 1.4157(4) 0.6648(3) 0.51035(19) 0.0417(8) Uani 1 1 d .
C19 C 1.4534(5) 0.7403(3) 0.4339(2) 0.0540(9) Uani 1 1 d .
H19A H 1.5764 0.7530 0.4252 0.065 Uiso 1 1 d R
C20 C 1.3179(5) 0.7979(3) 0.3700(2) 0.0559(9) Uani 1 1 d .
H20A H 1.3443 0.8508 0.3166 0.067 Uiso 1 1 d R
C21 C 1.5543(5) 0.6102(3) 0.5834(2) 0.0452(8) Uani 1 1 d .
C22 C 1.1277(5) 0.1368(4) 0.4079(2) 0.0586(10) Uani 1 1 d .
H22A H 1.0026 0.1659 0.4186 0.070 Uiso 1 1 d R
C23 C 1.2497(5) 0.0741(4) 0.4758(2) 0.0632(11) Uani 1 1 d .
H23A H 1.2080 0.0571 0.5328 0.076 Uiso 1 1 d R
C24 C 1.4312(4) 0.0325(3) 0.46419(18) 0.0359(7) Uani 1 1 d .
C25 C 1.4782(4) 0.0553(3) 0.38024(19) 0.0428(8) Uani 1 1 d .
H25A H 1.6025 0.0273 0.3679 0.051 Uiso 1 1 d R
C26 C 1.3481(4) 0.1185(3) 0.31480(19) 0.0406(7) Uani 1 1 d .
H26A H 1.3848 0.1319 0.2572 0.049 Uiso 1 1 d R
C27 C 1.3394(4) 0.3921(3) 0.17108(19) 0.0424(8) Uani 1 1 d .
H27A H 1.3584 0.3773 0.2312 0.051 Uiso 1 1 d R
C28 C 1.4583(4) 0.4482(3) 0.11745(18) 0.0414(8) Uani 1 1 d .
H28A H 1.5543 0.4743 0.1400 0.050 Uiso 1 1 d R
C29 C 1.4370(4) 0.4705(2) 0.03034(17) 0.0319(7) Uani 1 1 d .
C30 C 1.2887(4) 0.4345(3) 0.00286(19) 0.0425(8) Uani 1 1 d .
H30A H 1.2649 0.4503 -0.0571 0.051 Uiso 1 1 d R
C31 C 1.1783(4) 0.3767(3) 0.06130(19) 0.0425(8) Uani 1 1 d .
H31A H 1.0802 0.3505 0.0405 0.051 Uiso 1 1 d R
Co1 Co 0.99849(5) 0.28945(3) 0.22895(2) 0.03038(15) Uani 1 1 d .
N1 N 1.2004(3) 0.3546(2) 0.14533(14) 0.0326(5) Uani 1 1 d .
N2 N 1.1748(3) 0.1613(2) 0.32704(14) 0.0348(6) Uani 1 1 d .
O1 O 1.0449(3) 0.42436(17) 0.30403(13) 0.0408(5) Uani 1 1 d .
O2 O 0.8458(3) 0.46139(17) 0.19811(13) 0.0397(5) Uani 1 1 d .
O3 O 0.4647(3) 0.8675(2) 0.16638(14) 0.0503(6) Uani 1 1 d .
O4 O 0.3167(3) 0.85542(19) -0.20562(13) 0.0456(5) Uani 1 1 d .
O5 O 0.0863(3) 0.77580(19) -0.14189(12) 0.0407(5) Uani 1 1 d .
O6 O 1.0055(4) 0.8451(2) 0.32057(16) 0.0608(7) Uani 1 1 d .
O7 O 1.7249(3) 0.6155(3) 0.56348(14) 0.0612(7) Uani 1 1 d .
H7 H 1.7932 0.5870 0.6069 0.092 Uiso 1 1 calc R
O8 O 1.5119(4) 0.5698(3) 0.65585(15) 0.0672(8) Uani 1 1 d .
O9 O 0.7747(3) 0.2454(2) 0.30975(14) 0.0423(5) Uani 1 1 d .
H9C H 0.701(5) 0.306(3) 0.314(2) 0.051 Uiso 1 1 d .
H9A H 0.745(5) 0.211(3) 0.276(2) 0.063 Uiso 1 1 d .

loop_
_atom_site_aniso_label
_atom_site_aniso_U_11
_atom_site_aniso_U_22
_atom_site_aniso_U_33
_atom_site_aniso_U_23
_atom_site_aniso_U_13
_atom_site_aniso_U_12
C1 0.0269(16) 0.0405(16) 0.0297(16) -0.0079(13) -0.0016(13) -0.0093(13)
C2 0.0331(17) 0.0428(16) 0.0268(15) -0.0072(13) -0.0072(13) -0.0062(13)
C3 0.0363(18) 0.0473(18) 0.0344(17) -0.0139(14) -0.0131(13) -0.0056(14)
C4 0.0346(18) 0.0493(18) 0.0301(17) -0.0118(14) -0.0136(13) -0.0001(14)
C5 0.046(2) 0.0402(17) 0.0350(17) -0.0114(14) -0.0106(14) -0.0049(14)
C6 0.0415(19) 0.0458(18) 0.0367(18) -0.0131(14) -0.0118(14) -0.0124(15)
C7 0.0330(17) 0.0447(17) 0.0353(17) -0.0096(14) -0.0131(13) -0.0039(14)
C8 0.0360(18) 0.0439(17) 0.0364(18) -0.0141(14) -0.0151(14) 0.0013(14)
C9 0.0310(18) 0.060(2) 0.049(2) -0.0183(17) -0.0102(15) -0.0114(15)
C10 0.0363(19) 0.0499(18) 0.0389(18) -0.0111(15) -0.0046(14) -0.0105(15)
C11 0.0327(17) 0.0406(16) 0.0313(16) -0.0077(13) -0.0055(13) -0.0083(13)
C12 0.040(2) 0.094(3) 0.044(2) -0.0296(19) 0.0010(16) -0.0295(19)
C13 0.042(2) 0.098(3) 0.042(2) -0.031(2) 0.0014(16) -0.020(2)
C14 0.0317(17) 0.0372(15) 0.0340(17) -0.0086(13) -0.0016(13) -0.0112(13)
C15 0.044(2) 0.0507(19) 0.048(2) -0.0210(16) -0.0180(16) -0.0093(16)
C16 0.035(2) 0.088(3) 0.055(2) -0.030(2) -0.0056(16) -0.0222(19)
C17 0.042(2) 0.090(3) 0.0319(18) -0.0196(18) 0.0001(15) -0.0222(19)
C18 0.0370(18) 0.061(2) 0.0307(17) -0.0171(15) -0.0045(13) -0.0145(15)
C19 0.037(2) 0.077(2) 0.047(2) -0.0135(19) -0.0068(16) -0.0197(18)
C20 0.055(2) 0.063(2) 0.046(2) -0.0063(17) -0.0118(17) -0.0227(19)
C21 0.0354(19) 0.064(2) 0.039(2) -0.0185(17) -0.0061(15) -0.0129(16)
C22 0.0300(19) 0.094(3) 0.035(2) -0.0102(19) 0.0009(15) 0.0057(18)
C23 0.037(2) 0.106(3) 0.0259(18) -0.0055(19) 0.0016(15) 0.006(2)
C24 0.0327(18) 0.0413(16) 0.0289(16) -0.0047(13) -0.0027(13) -0.0075(13)
C25 0.0315(18) 0.0547(19) 0.0320(17) -0.0036(15) 0.0016(13) -0.0031(15)
C26 0.0360(19) 0.0527(18) 0.0258(16) -0.0048(14) 0.0021(13) -0.0054(15)
C27 0.0401(19) 0.065(2) 0.0223(15) -0.0079(14) -0.0042(13) -0.0221(16)
C28 0.0357(18) 0.063(2) 0.0299(16) -0.0109(15) -0.0050(13) -0.0245(15)
C29 0.0260(16) 0.0382(15) 0.0278(16) -0.0040(13) -0.0035(12) -0.0089(12)
C30 0.0377(18) 0.063(2) 0.0274(16) -0.0058(15) -0.0059(13) -0.0246(16)
C31 0.0355(18) 0.063(2) 0.0330(17) -0.0111(15) -0.0021(14) -0.0260(16)
Co1 0.0245(2) 0.0400(2) 0.0239(2) -0.00457(17) -0.00500(15) -0.00935(16)
N1 0.0269(13) 0.0437(13) 0.0256(13) -0.0055(11) -0.0020(10) -0.0127(11)
N2 0.0305(14) 0.0447(14) 0.0240(13) -0.0035(11) -0.0019(10) -0.0078(11)
O1 0.0382(13) 0.0422(11) 0.0352(12) -0.0058(10) -0.0129(10) -0.0032(10)
O2 0.0356(12) 0.0474(12) 0.0368(12) -0.0149(10) -0.0118(9) -0.0069(10)
O3 0.0417(14) 0.0615(14) 0.0455(14) -0.0255(11) -0.0216(10) 0.0084(11)
O4 0.0466(14) 0.0621(14) 0.0379(13) -0.0192(11) 0.0075(10) -0.0286(11)
O5 0.0375(12) 0.0606(13) 0.0301(11) -0.0148(10) 0.0011(9) -0.0231(11)
O6 0.0618(16) 0.0482(13) 0.0719(17) -0.0189(12) -0.0399(13) -0.0087(12)
O7 0.0360(14) 0.100(2) 0.0381(14) -0.0081(14) -0.0125(11) -0.0155(14)
O8 0.0550(17) 0.111(2) 0.0307(14) -0.0086(14) -0.0061(12) -0.0270(15)
O9 0.0335(13) 0.0610(15) 0.0352(13) -0.0169(11) 0.0008(10) -0.0137(11)

loop_
_atom_type_symbol
_atom_type_description
_atom_type_scat_dispersion_real
_atom_type_scat_dispersion_imag
_atom_type_scat_source
C C 0.0033 0.0016 'International Tables Vol C Tables 4.2.6.8 and 6.1.1.4'
H H 0.0000 0.0000 'International Tables Vol C Tables 4.2.6.8 and 6.1.1.4'
Co Co 0.3494 0.9721 'International Tables Vol C Tables 4.2.6.8 and 6.1.1.4'
N N 0.0061 0.0033 'International Tables Vol C Tables 4.2.6.8 and 6.1.1.4'
O O 0.0106 0.0060 'International Tables Vol C Tables 4.2.6.8 and 6.1.1.4'

loop_
_geom_angle_atom_site_label_1
_geom_angle_atom_site_label_2
_geom_angle_atom_site_label_3
_geom_angle
_geom_angle_site_symmetry_1
_geom_angle_site_symmetry_3
O1 C1 O2 120.6(3) . .
O1 C1 C2 121.5(3) . .
O2 C1 C2 117.9(3) . .
C7 C2 C3 120.9(3) . .
C7 C2 C1 119.9(3) . .
C3 C2 C1 119.2(3) . .
C4 C3 C2 119.0(3) . .
C4 C3 H3A 120.3 . .
C2 C3 H3A 120.6 . .
C5 C4 C3 121.5(3) . .
C5 C4 O3 117.3(3) . .
C3 C4 O3 121.2(3) . .
C4 C5 C6 118.6(3) . .
C4 C5 H5A 120.7 . .
C6 C5 H5A 120.7 . .
C5 C6 O6 116.0(3) . .
C5 C6 C7 121.8(3) . .
O6 C6 C7 122.0(3) . .
C2 C7 C6 118.2(3) . .
C2 C7 H7A 121.3 . .
C6 C7 H7A 120.5 . .
C9 C8 C13 120.9(3) . .
C9 C8 O3 120.9(3) . .
C13 C8 O3 118.1(3) . .
C8 C9 C10 119.6(3) . .
C8 C9 H9B 119.7 . .
C10 C9 H9B 120.6 . .
C9 C10 C11 121.1(3) . .
C9 C10 H10A 119.9 . .
C11 C10 H10A 119.0 . .
C12 C11 C10 118.1(3) . .
C12 C11 C14 122.7(3) . .
C10 C11 C14 119.1(3) . .
C11 C12 C13 120.7(3) . .
C11 C12 H12A 118.8 . .
C13 C12 H12A 120.5 . .
C8 C13 C12 119.5(3) . .
C8 C13 H13A 120.1 . .
C12 C13 H13A 120.4 . .
O4 C14 O5 124.3(3) . .
O4 C14 C11 118.1(3) . .
O5 C14 C11 117.6(3) . .
C20 C15 C16 120.8(3) . .
C20 C15 O6 117.8(3) . .
C16 C15 O6 121.3(3) . .
C17 C16 C15 119.1(3) . .
C17 C16 H16A 121.2 . .
C15 C16 H16A 119.7 . .
C16 C17 C18 121.4(3) . .
C16 C17 H17A 119.4 . .
C18 C17 H17A 119.2 . .
C19 C18 C17 118.5(3) . .
C19 C18 C21 122.4(3) . .
C17 C18 C21 119.0(3) . .
C18 C19 C20 121.2(3) . .
C18 C19 H19A 119.2 . .
C20 C19 H19A 119.6 . .
C15 C20 C19 119.0(3) . .
C15 C20 H20A 119.9 . .
C19 C20 H20A 121.1 . .
O8 C21 O7 122.9(3) . .
O8 C21 C18 122.4(3) . .
O7 C21 C18 114.6(3) . .
N2 C22 C23 123.1(3) . .
N2 C22 H22A 118.0 . .
C23 C22 H22A 118.9 . .
C22 C23 C24 121.2(3) . .
C22 C23 H23A 119.7 . .
C24 C23 H23A 119.1 . .
C23 C24 C25 115.5(3) . .
C23 C24 C24 122.9(3) . 2_856
C25 C24 C24 121.5(3) . 2_856
C26 C25 C24 120.3(3) . .
C26 C25 H25A 120.2 . .
C24 C25 H25A 119.5 . .
N2 C26 C25 123.5(3) . .
N2 C26 H26A 118.3 . .
C25 C26 H26A 118.2 . .
N1 C27 C28 124.3(3) . .
N1 C27 H27A 117.6 . .
C28 C27 H27A 118.1 . .
C27 C28 C29 120.1(3) . .
C27 C28 H28A 120.2 . .
C29 C28 H28A 119.7 . .
C28 C29 C30 115.9(3) . .
C28 C29 C29 122.2(3) . 2_865
C30 C29 C29 121.9(3) . 2_865
C31 C30 C29 120.2(3) . .
C31 C30 H30A 120.5 . .
C29 C30 H30A 119.3 . .
N1 C31 C30 123.6(3) . .
N1 C31 H31A 118.2 . .
C30 C31 H31A 118.2 . .
O5 Co1 O2 105.31(9) 2_665 .
O5 Co1 N2 113.18(10) 2_665 .
O2 Co1 N2 140.72(9) . .
O5 Co1 N1 89.52(9) 2_665 .
O2 Co1 N1 88.72(9) . .
N2 Co1 N1 98.91(9) . .
O5 Co1 O9 92.36(9) 2_665 .
O2 Co1 O9 84.27(9) . .
N2 Co1 O9 86.56(9) . .
N1 Co1 O9 172.99(9) . .
C31 N1 C27 115.9(2) . .
C31 N1 Co1 120.82(19) . .
C27 N1 Co1 122.54(19) . .
C26 N2 C22 116.3(3) . .
C26 N2 Co1 122.08(19) . .
C22 N2 Co1 120.3(2) . .
C1 O2 Co1 99.05(18) . .
C4 O3 C8 117.1(2) . .
C14 O5 Co1 128.98(19) . 2_665
C6 O6 C15 118.4(2) . .
C21 O7 H7 109.5 . .
Co1 O9 H9C 112(2) . .
Co1 O9 H9A 88(3) . .
H9C O9 H9A 119(4) . .

loop_
_geom_bond_atom_site_label_1
_geom_bond_atom_site_label_2
_geom_bond_distance
_geom_bond_site_symmetry_2
C1 O1 1.249(3) .
C1 O2 1.260(3) .
C1 C2 1.491(4) .
C2 C7 1.385(4) .
C2 C3 1.388(4) .
C3 C4 1.377(4) .
C3 H3A 0.9600 .
C4 C5 1.376(4) .
C4 O3 1.387(3) .
C5 C6 1.377(4) .
C5 H5A 0.9600 .
C6 O6 1.383(4) .
C6 C7 1.388(4) .
C7 H7A 0.9600 .
C8 C9 1.365(4) .
C8 C13 1.369(5) .
C8 O3 1.392(3) .
C9 C10 1.371(4) .
C9 H9B 0.9600 .
C10 C11 1.389(4) .
C10 H10A 0.9601 .
C11 C12 1.383(4) .
C11 C14 1.489(4) .
C12 C13 1.386(5) .
C12 H12A 0.9600 .
C13 H13A 0.9600 .
C14 O4 1.249(3) .
C14 O5 1.273(3) .
C15 C20 1.374(5) .
C15 C16 1.378(5) .
C15 O6 1.388(4) .
C16 C17 1.365(5) .
C16 H16A 0.9599 .
C17 C18 1.378(5) .
C17 H17A 0.9600 .
C18 C19 1.374(4) .
C18 C21 1.486(4) .
C19 C20 1.376(5) .
C19 H19A 0.9600 .
C20 H20A 0.9599 .
C21 O8 1.207(4) .
C21 O7 1.315(4) .
C22 N2 1.334(4) .
C22 C23 1.366(5) .
C22 H22A 0.9600 .
C23 C24 1.374(5) .
C23 H23A 0.9600 .
C24 C25 1.382(4) .
C24 C24 1.477(6) 2_856
C25 C26 1.376(4) .
C25 H25A 0.9600 .
C26 N2 1.325(4) .
C26 H26A 0.9600 .
C27 N1 1.335(4) .
C27 C28 1.371(4) .
C27 H27A 0.9600 .
C28 C29 1.384(4) .
C28 H28A 0.9600 .
C29 C30 1.396(4) .
C29 C29 1.483(5) 2_865
C30 C31 1.375(4) .
C30 H30A 0.9601 .
C31 N1 1.335(4) .
C31 H31A 0.9600 .
Co1 O5 2.012(2) 2_665
Co1 O2 2.076(2) .
Co1 N2 2.099(2) .
Co1 N1 2.130(2) .
Co1 O9 2.167(2) .
O5 Co1 2.012(2) 2_665
O7 H7 0.8200 .
O9 H9C 0.85(4) .
O9 H9A 0.85(4) .

loop_
_geom_torsion_atom_site_label_1
_geom_torsion_atom_site_label_2
_geom_torsion_atom_site_label_3
_geom_torsion_atom_site_label_4
_geom_torsion
_geom_torsion_site_symmetry_1
_geom_torsion_site_symmetry_4
O1 C1 C2 C7 17.9(4) . .
O2 C1 C2 C7 -161.4(3) . .
O1 C1 C2 C3 -163.4(3) . .
O2 C1 C2 C3 17.2(4) . .
C7 C2 C3 C4 0.2(5) . .
C1 C2 C3 C4 -178.4(3) . .
C2 C3 C4 C5 -0.3(5) . .
C2 C3 C4 O3 -177.0(3) . .
C3 C4 C5 C6 -0.8(5) . .
O3 C4 C5 C6 176.0(3) . .
C4 C5 C6 O6 177.8(3) . .
C4 C5 C6 C7 2.1(5) . .
C3 C2 C7 C6 1.0(5) . .
C1 C2 C7 C6 179.6(3) . .
C5 C6 C7 C2 -2.2(5) . .
O6 C6 C7 C2 -177.6(3) . .
C13 C8 C9 C10 1.0(5) . .
O3 C8 C9 C10 -175.4(3) . .
C8 C9 C10 C11 -2.5(5) . .
C9 C10 C11 C12 2.3(5) . .
C9 C10 C11 C14 -176.4(3) . .
C10 C11 C12 C13 -0.6(5) . .
C14 C11 C12 C13 178.1(3) . .
C9 C8 C13 C12 0.7(6) . .
O3 C8 C13 C12 177.2(3) . .
C11 C12 C13 C8 -0.9(6) . .
C12 C11 C14 O4 164.2(3) . .
C10 C11 C14 O4 -17.2(4) . .
C12 C11 C14 O5 -16.9(4) . .
C10 C11 C14 O5 161.7(3) . .
C20 C15 C16 C17 1.7(5) . .
O6 C15 C16 C17 -174.0(3) . .
C15 C16 C17 C18 -0.5(6) . .
C16 C17 C18 C19 -1.1(5) . .
C16 C17 C18 C21 174.7(3) . .
C17 C18 C19 C20 1.6(5) . .
C21 C18 C19 C20 -174.1(3) . .
C16 C15 C20 C19 -1.2(6) . .
O6 C15 C20 C19 174.6(3) . .
C18 C19 C20 C15 -0.4(6) . .
C19 C18 C21 O8 160.4(4) . .
C17 C18 C21 O8 -15.3(5) . .
C19 C18 C21 O7 -16.0(5) . .
C17 C18 C21 O7 168.3(3) . .
N2 C22 C23 C24 0.2(7) . .
C22 C23 C24 C25 -1.8(6) . .
C22 C23 C24 C24 178.1(4) . 2_856
C23 C24 C25 C26 1.5(5) . .
C24 C24 C25 C26 -178.4(3) 2_856 .
C24 C25 C26 N2 0.5(5) . .
N1 C27 C28 C29 0.8(5) . .
C27 C28 C29 C30 1.1(5) . .
C27 C28 C29 C29 -179.2(3) . 2_865
C28 C29 C30 C31 -2.4(5) . .
C29 C29 C30 C31 177.9(3) 2_865 .
C29 C30 C31 N1 2.0(5) . .
C30 C31 N1 C27 -0.2(5) . .
C30 C31 N1 Co1 170.2(3) . .
C28 C27 N1 C31 -1.2(5) . .
C28 C27 N1 Co1 -171.4(3) . .
O5 Co1 N1 C31 23.9(2) 2_665 .
O2 Co1 N1 C31 -81.4(2) . .
N2 Co1 N1 C31 137.3(2) . .
O9 Co1 N1 C31 -81.7(8) . .
O5 Co1 N1 C27 -166.3(3) 2_665 .
O2 Co1 N1 C27 88.3(3) . .
N2 Co1 N1 C27 -53.0(3) . .
O9 Co1 N1 C27 88.0(7) . .
C25 C26 N2 C22 -2.2(5) . .
C25 C26 N2 Co1 165.1(2) . .
C23 C22 N2 C26 1.8(6) . .
C23 C22 N2 Co1 -165.7(3) . .
O5 Co1 N2 C26 73.9(3) 2_665 .
O2 Co1 N2 C26 -118.4(2) . .
N1 Co1 N2 C26 -19.4(3) . .
O9 Co1 N2 C26 165.0(3) . .
O5 Co1 N2 C22 -119.3(3) 2_665 .
O2 Co1 N2 C22 48.4(3) . .
N1 Co1 N2 C22 147.4(3) . .
O9 Co1 N2 C22 -28.2(3) . .
O1 C1 O2 Co1 -2.0(3) . .
C2 C1 O2 Co1 177.3(2) . .
O5 Co1 O2 C1 -175.20(17) 2_665 .
N2 Co1 O2 C1 16.5(2) . .
N1 Co1 O2 C1 -86.05(18) . .
O9 Co1 O2 C1 93.91(18) . .
C5 C4 O3 C8 143.0(3) . .
C3 C4 O3 C8 -40.2(4) . .
C9 C8 O3 C4 -50.5(4) . .
C13 C8 O3 C4 133.0(3) . .
O4 C14 O5 Co1 13.9(4) . 2_665
C11 C14 O5 Co1 -164.92(19) . 2_665
C5 C6 O6 C15 162.7(3) . .
C7 C6 O6 C15 -21.6(5) . .
C20 C15 O6 C6 125.0(4) . .
C16 C15 O6 C6 -59.2(4) . .
